data_2217914
loop_
_publ_author_name
'Li, Zhen-Jiang'
'Huang, Jun-E'
'Meng, A-Lan'

_publ_section_title
;
 4-Methyl-6-phenylpyrimidin-2-amine
;
_journal_issue 4
_journal_name_full 'Acta Crystallographica Section E'
_journal_page_first o759
_journal_paper_doi 10.1107/S1600536808008003
_journal_volume 64
_journal_year 2008
_chemical_formula_moiety 'C11 H11 N3'
_chemical_formula_sum 'C11 H11 N3'
_chemical_formula_weight 185.23
_chemical_name_systematic ?
_space_group_IT_number 14
_symmetry_cell_setting monoclinic
_symmetry_space_group_name_Hall '-P 2ybc'
_symmetry_space_group_name_H-M 'P 1 21/c 1'
_atom_sites_solution_hydrogens geom
_atom_sites_solution_primary direct
_atom_sites_solution_secondary difmap
_audit_creation_method SHELXL-97
_cell_angle_alpha 90.00
_cell_angle_beta 125.950(4)
_cell_angle_gamma 90.00
_cell_formula_units_Z 8
_cell_length_a 14.0558(11)
_cell_length_b 9.3808(7)
_cell_length_c 18.5227(12)
_cell_measurement_reflns_used 512
_cell_measurement_temperature 273(2)
_cell_measurement_theta_max 22
_cell_measurement_theta_min 2
_cell_volume 1977.1(3)
_computing_cell_refinement 'SMART (Bruker, 2001)'
_computing_data_collection 'SMART (Bruker, 2001)'
_computing_data_reduction 'SAINT (Bruker, 2001)'
_computing_molecular_graphics 'SHELXTL (Sheldrick, 2008)'
_computing_publication_material
;
SHELXTL (Sheldrick, 2008) and local programs
;
_computing_structure_refinement 'SHELXTL (Sheldrick, 2008)'
_computing_structure_solution 'SHELXTL (Sheldrick, 2008)'
_diffrn_ambient_temperature 295(2)
_diffrn_measured_fraction_theta_full 0.988
_diffrn_measured_fraction_theta_max 0.988
_diffrn_measurement_device_type 'Bruker SMART 1K CCD area-detector'
_diffrn_measurement_method 'thin-slice \w'
_diffrn_radiation_monochromator graphite
_diffrn_radiation_source 'fine-focus sealed tube'
_diffrn_radiation_type MoK\a
_diffrn_radiation_wavelength 0.71073
_diffrn_reflns_av_R_equivalents 0.0331
_diffrn_reflns_av_sigmaI/netI 0.0245
_diffrn_reflns_limit_h_max 16
_diffrn_reflns_limit_h_min -14
_diffrn_reflns_limit_k_max 11
_diffrn_reflns_limit_k_min -11
_diffrn_reflns_limit_l_max 20
_diffrn_reflns_limit_l_min -22
_diffrn_reflns_number 17472
_diffrn_reflns_theta_full 25.44
_diffrn_reflns_theta_max 25.44
_diffrn_reflns_theta_min 1.79
_exptl_absorpt_coefficient_mu 0.078
_exptl_absorpt_correction_T_max 0.9846
_exptl_absorpt_correction_T_min 0.9770
_exptl_absorpt_correction_type multi-scan
_exptl_absorpt_process_details '(SADABS; Sheldrick, 2004)'
_exptl_crystal_colour colorless
_exptl_crystal_density_diffrn 1.245
_exptl_crystal_density_method 'not measured'
_exptl_crystal_description block
_exptl_crystal_F_000 784
_exptl_crystal_size_max 0.30
_exptl_crystal_size_mid 0.20
_exptl_crystal_size_min 0.20
_refine_diff_density_max 0.206
_refine_diff_density_min -0.161
_refine_ls_extinction_coef 0.0088(13)
_refine_ls_extinction_expression Fc^*^=kFc[1+0.001xFc^2^\l^3^/sin(2\q)]^-1/4^
_refine_ls_extinction_method SHELXL
_refine_ls_goodness_of_fit_ref 1.042
_refine_ls_hydrogen_treatment constr
_refine_ls_matrix_type full
_refine_ls_number_parameters 256
_refine_ls_number_reflns 3619
_refine_ls_number_restraints 0
_refine_ls_restrained_S_all 1.042
_refine_ls_R_factor_all 0.0538
_refine_ls_R_factor_gt 0.0390
_refine_ls_shift/su_max 0.001
_refine_ls_shift/su_mean 0.000
_refine_ls_structure_factor_coef Fsqd
_refine_ls_weighting_details 'calc w=1/[\s^2^(Fo^2^)+(0.0535P)^2^+0.3930P] where P=(Fo^2^+2Fc^2^)/3'
_refine_ls_weighting_scheme calc
_refine_ls_wR_factor_gt 0.1029
_refine_ls_wR_factor_ref 0.1126
_reflns_number_gt 2760
_reflns_number_total 3619
_reflns_threshold_expression >2sigma(I)
_cod_data_source_file fl2182.cif
_cod_data_source_block I
_cod_depositor_comments
;
The following automatic conversions were performed:
'_symmetry_cell_setting' value 'Monoclinic' changed to 'monoclinic'
according to '/home/saulius/struct/CIF-dictionaries/cif_core.dic'
dictionary named 'cif_core.dic' version 2.4.1 from 2010-06-29.

Automatic conversion script
Id: cif_fix_enum 1527 2010-12-29 10:47:43Z saulius 

The following automatic conversions were performed:

'_symmetry_cell_setting' value 'Monoclinic' changed to 'monoclinic'
according to /home/saulius/struct/CIF-dictionaries/cif_core.dic
dictionary named 'cif_core.dic' version 2.4.1 from 2010-06-29.

Automatic conversion script
Id: cif_fix_values 1715 2011-07-08 13:25:40Z adriana 
;
_cod_original_cell_volume 1977.1(2)
_cod_original_sg_symbol_H-M 'P 21/c'
_cod_database_code 2217914
_cod_database_fobs_code 2217914

loop_
_symmetry_equiv_pos_as_xyz
'x, y, z'
'-x, y+1/2, -z+1/2'
'-x, -y, -z'
'x, -y-1/2, z-1/2'

loop_
_atom_site_type_symbol
_atom_site_label
_atom_site_fract_x
_atom_site_fract_y
_atom_site_fract_z
_atom_site_U_iso_or_equiv
_atom_site_adp_type
_atom_site_calc_flag
_atom_site_refinement_flags
_atom_site_occupancy
N N1 1.09631(12) -0.10203(14) 0.46842(9) 0.0492(4) Uani d . 1
H H1A 1.0775 -0.1072 0.5049 0.059 Uiso calc R 1
H H1B 1.1590 -0.1434 0.4810 0.059 Uiso calc R 1
N N2 1.06247(11) -0.02652(14) 0.33737(9) 0.0445(3) Uani d . 1
N N3 0.93111(10) 0.03294(12) 0.37592(8) 0.0371(3) Uani d . 1
C C1 0.69500(14) 0.10273(16) 0.31097(10) 0.0428(4) Uani d . 1
H H1C 0.7276 0.0232 0.3478 0.051 Uiso calc R 1
C C2 0.59049(15) 0.1585(2) 0.28979(12) 0.0537(4) Uani d . 1
H H2B 0.5531 0.1161 0.3123 0.064 Uiso calc R 1
C C3 0.54156(17) 0.2762(2) 0.23573(13) 0.0661(5) Uani d . 1
H H3B 0.4718 0.3143 0.2223 0.079 Uiso calc R 1
C C4 0.59617(19) 0.3378(2) 0.20139(14) 0.0711(6) Uani d . 1
H H4A 0.5627 0.4168 0.1642 0.085 Uiso calc R 1
C C5 0.70011(16) 0.28266(19) 0.22208(12) 0.0557(5) Uani d . 1
H H5A 0.7363 0.3249 0.1986 0.067 Uiso calc R 1
C C6 0.75185(13) 0.16463(15) 0.27758(10) 0.0395(4) Uani d . 1
C C7 0.86232(13) 0.10283(14) 0.29811(10) 0.0370(3) Uani d . 1
C C8 0.89113(14) 0.11063(17) 0.23828(11) 0.0462(4) Uani d . 1
H H8A 0.8435 0.1598 0.1847 0.055 Uiso calc R 1
C C9 1.02765(13) -0.02917(15) 0.39158(10) 0.0371(3) Uani d . 1
C C10 0.99219(14) 0.04372(18) 0.26026(11) 0.0457(4) Uani d . 1
C C11 1.02670(19) 0.0447(3) 0.19755(13) 0.0730(6) Uani d . 1
H H11A 1.1108 0.0476 0.2311 0.109 Uiso calc R 1
H H11B 0.9937 0.1271 0.1597 0.109 Uiso calc R 1
H H11C 0.9977 -0.0400 0.1616 0.109 Uiso calc R 1
N N4 0.66133(12) 0.04458(13) 0.54000(9) 0.0466(4) Uani d . 1
H H4B 0.6190 -0.0240 0.5377 0.056 Uiso calc R 1
H H4C 0.7366 0.0363 0.5722 0.056 Uiso calc R 1
N N5 0.49149(11) 0.17062(13) 0.44429(9) 0.0440(3) Uani d . 1
N N6 0.68078(11) 0.26712(12) 0.49771(8) 0.0379(3) Uani d . 1
C C12 0.78707(15) 0.46852(17) 0.44133(12) 0.0494(4) Uani d . 1
H H12A 0.7997 0.3741 0.4339 0.059 Uiso calc R 1
C C13 0.85244(17) 0.5759(2) 0.43871(13) 0.0597(5) Uani d . 1
H H13A 0.9080 0.5533 0.4285 0.072 Uiso calc R 1
C C14 0.83596(17) 0.7156(2) 0.45107(13) 0.0644(5) Uani d . 1
H H14A 0.8809 0.7871 0.4499 0.077 Uiso calc R 1
C C15 0.75362(19) 0.74936(19) 0.46501(15) 0.0683(6) Uani d . 1
H H15A 0.7429 0.8438 0.4740 0.082 Uiso calc R 1
C C16 0.68603(17) 0.64335(17) 0.46588(13) 0.0566(5) Uani d . 1
H H16A 0.6286 0.6674 0.4738 0.068 Uiso calc R 1
C C17 0.70284(13) 0.50159(15) 0.45505(10) 0.0404(4) Uani d . 1
C C18 0.62748(13) 0.38817(15) 0.45327(10) 0.0387(4) Uani d . 1
C C19 0.50733(14) 0.40570(17) 0.40489(11) 0.0471(4) Uani d . 1
H H19A 0.4721 0.4919 0.3770 0.057 Uiso calc R 1
C C20 0.60975(13) 0.16496(15) 0.49325(10) 0.0376(3) Uani d . 1
C C21 0.44081(14) 0.29142(17) 0.39901(11) 0.0475(4) Uani d . 1
C C22 0.30886(16) 0.2934(2) 0.33834(15) 0.0744(6) Uani d . 1
H H22A 0.2787 0.2262 0.3593 0.112 Uiso calc R 1
H H22B 0.2823 0.2681 0.2790 0.112 Uiso calc R 1
H H22C 0.2812 0.3872 0.3379 0.112 Uiso calc R 1

loop_
_atom_site_aniso_label
_atom_site_aniso_U_11
_atom_site_aniso_U_22
_atom_site_aniso_U_33
_atom_site_aniso_U_12
_atom_site_aniso_U_13
_atom_site_aniso_U_23
N1 0.0443(8) 0.0635(8) 0.0430(8) 0.0156(6) 0.0274(7) 0.0176(7)
N2 0.0398(7) 0.0573(8) 0.0382(8) 0.0040(6) 0.0239(7) 0.0047(6)
N3 0.0349(7) 0.0422(6) 0.0335(7) 0.0002(5) 0.0196(6) 0.0031(5)
C1 0.0399(9) 0.0490(8) 0.0359(9) -0.0024(7) 0.0202(8) -0.0030(7)
C2 0.0455(10) 0.0717(11) 0.0479(10) -0.0032(9) 0.0296(9) -0.0102(9)
C3 0.0497(11) 0.0876(14) 0.0552(12) 0.0223(10) 0.0275(10) 0.0005(10)
C4 0.0712(13) 0.0751(13) 0.0652(13) 0.0330(11) 0.0391(12) 0.0220(10)
C5 0.0577(11) 0.0579(10) 0.0533(11) 0.0135(8) 0.0335(10) 0.0141(8)
C6 0.0377(8) 0.0430(8) 0.0328(8) 0.0007(6) 0.0179(7) -0.0014(6)
C7 0.0351(8) 0.0379(7) 0.0334(8) -0.0026(6) 0.0175(7) 0.0012(6)
C8 0.0432(9) 0.0582(9) 0.0353(9) 0.0052(7) 0.0220(8) 0.0109(7)
C9 0.0345(8) 0.0403(7) 0.0341(8) -0.0017(6) 0.0187(7) 0.0013(6)
C10 0.0414(9) 0.0617(10) 0.0351(9) 0.0007(7) 0.0230(8) 0.0039(7)
C11 0.0642(13) 0.1156(17) 0.0521(12) 0.0198(12) 0.0414(11) 0.0190(11)
N4 0.0396(7) 0.0426(7) 0.0574(9) 0.0040(6) 0.0284(7) 0.0128(6)
N5 0.0377(7) 0.0477(7) 0.0461(8) 0.0007(6) 0.0243(7) 0.0095(6)
N6 0.0385(7) 0.0396(6) 0.0385(7) -0.0002(5) 0.0242(6) 0.0026(5)
C12 0.0520(10) 0.0467(9) 0.0570(11) 0.0015(7) 0.0363(9) 0.0049(7)
C13 0.0559(11) 0.0681(11) 0.0666(13) -0.0038(9) 0.0425(10) 0.0081(9)
C14 0.0619(12) 0.0561(11) 0.0710(13) -0.0176(9) 0.0367(11) 0.0032(9)
C15 0.0769(14) 0.0424(9) 0.0895(16) -0.0120(9) 0.0510(13) -0.0080(9)
C16 0.0621(11) 0.0473(9) 0.0710(12) -0.0024(8) 0.0449(10) -0.0038(8)
C17 0.0416(8) 0.0405(8) 0.0381(9) -0.0007(6) 0.0229(7) 0.0038(6)
C18 0.0429(9) 0.0397(8) 0.0378(9) 0.0014(6) 0.0260(8) 0.0023(6)
C19 0.0448(10) 0.0448(8) 0.0519(10) 0.0071(7) 0.0286(9) 0.0139(7)
C20 0.0391(8) 0.0406(7) 0.0366(8) 0.0011(6) 0.0243(7) 0.0016(6)
C21 0.0399(9) 0.0543(9) 0.0481(10) 0.0049(7) 0.0258(8) 0.0125(8)
C22 0.0415(10) 0.0858(14) 0.0792(15) 0.0059(10) 0.0261(11) 0.0336(12)

loop_
_atom_type_symbol
_atom_type_description
_atom_type_scat_dispersion_real
_atom_type_scat_dispersion_imag
_atom_type_scat_source
C C 0.0033 0.0016 'International Tables Vol C Tables 4.2.6.8 and 6.1.1.4'
H H 0.0000 0.0000 'International Tables Vol C Tables 4.2.6.8 and 6.1.1.4'
N N 0.0061 0.0033 'International Tables Vol C Tables 4.2.6.8 and 6.1.1.4'

loop_
_geom_angle_atom_site_label_1
_geom_angle_atom_site_label_2
_geom_angle_atom_site_label_3
_geom_angle
C9 N1 H1A 120.0
C9 N1 H1B 120.0
H1A N1 H1B 120.0
C10 N2 C9 116.07(13)
C9 N3 C7 116.30(12)
C2 C1 C6 120.52(15)
C2 C1 H1C 119.7
C6 C1 H1C 119.7
C3 C2 C1 120.35(17)
C3 C2 H2B 119.8
C1 C2 H2B 119.8
C2 C3 C4 119.81(17)
C2 C3 H3B 120.1
C4 C3 H3B 120.1
C5 C4 C3 120.12(18)
C5 C4 H4A 119.9
C3 C4 H4A 119.9
C4 C5 C6 120.95(18)
C4 C5 H5A 119.5
C6 C5 H5A 119.5
C5 C6 C1 118.24(15)
C5 C6 C7 121.01(14)
C1 C6 C7 120.72(13)
N3 C7 C8 121.26(14)
N3 C7 C6 116.84(13)
C8 C7 C6 121.83(14)
C10 C8 C7 118.27(14)
C10 C8 H8A 120.9
C7 C8 H8A 120.9
N3 C9 N1 117.08(13)
N3 C9 N2 126.34(13)
N1 C9 N2 116.58(13)
N2 C10 C8 121.75(14)
N2 C10 C11 117.25(15)
C8 C10 C11 120.99(15)
C10 C11 H11A 109.5
C10 C11 H11B 109.5
H11A C11 H11B 109.5
C10 C11 H11C 109.5
H11A C11 H11C 109.5
H11B C11 H11C 109.5
C20 N4 H4B 120.0
C20 N4 H4C 120.0
H4B N4 H4C 120.0
C21 N5 C20 116.55(13)
C18 N6 C20 115.84(12)
C13 C12 C17 120.02(16)
C13 C12 H12A 120.0
C17 C12 H12A 120.0
C14 C13 C12 120.58(17)
C14 C13 H13A 119.7
C12 C13 H13A 119.7
C15 C14 C13 119.89(16)
C15 C14 H14A 120.1
C13 C14 H14A 120.1
C14 C15 C16 120.07(17)
C14 C15 H15A 120.0
C16 C15 H15A 120.0
C15 C16 C17 120.81(17)
C15 C16 H16A 119.6
C17 C16 H16A 119.6
C12 C17 C16 118.59(15)
C12 C17 C18 120.67(14)
C16 C17 C18 120.65(14)
N6 C18 C19 121.89(13)
N6 C18 C17 117.21(13)
C19 C18 C17 120.86(13)
C18 C19 C21 118.12(14)
C18 C19 H19A 120.9
C21 C19 H19A 120.9
N4 C20 N5 116.82(13)
N4 C20 N6 117.13(13)
N5 C20 N6 126.02(13)
N5 C21 C19 121.31(14)
N5 C21 C22 116.64(15)
C19 C21 C22 121.98(15)
C21 C22 H22A 109.5
C21 C22 H22B 109.5
H22A C22 H22B 109.5
C21 C22 H22C 109.5
H22A C22 H22C 109.5
H22B C22 H22C 109.5

loop_
_geom_bond_atom_site_label_1
_geom_bond_atom_site_label_2
_geom_bond_distance
N1 C9 1.3459(19)
N1 H1A 0.8600
N1 H1B 0.8600
N2 C10 1.339(2)
N2 C9 1.3509(19)
N3 C9 1.3426(19)
N3 C7 1.3437(18)
C1 C2 1.382(2)
C1 C6 1.392(2)
C1 H1C 0.9300
C2 C3 1.374(3)
C2 H2B 0.9300
C3 C4 1.379(3)
C3 H3B 0.9300
C4 C5 1.375(3)
C4 H4A 0.9300
C5 C6 1.391(2)
C5 H5A 0.9300
C6 C7 1.483(2)
C7 C8 1.387(2)
C8 C10 1.378(2)
C8 H8A 0.9300
C10 C11 1.499(2)
C11 H11A 0.9600
C11 H11B 0.9600
C11 H11C 0.9600
N4 C20 1.3467(19)
N4 H4B 0.8600
N4 H4C 0.8600
N5 C21 1.339(2)
N5 C20 1.3484(19)
N6 C18 1.3431(18)
N6 C20 1.3510(18)
C12 C13 1.383(2)
C12 C17 1.384(2)
C12 H12A 0.9300
C13 C14 1.373(3)
C13 H13A 0.9300
C14 C15 1.363(3)
C14 H14A 0.9300
C15 C16 1.382(2)
C15 H15A 0.9300
C16 C17 1.386(2)
C16 H16A 0.9300
C17 C18 1.488(2)
C18 C19 1.380(2)
C19 C21 1.384(2)
C19 H19A 0.9300
C21 C22 1.502(2)
C22 H22A 0.9600
C22 H22B 0.9600
C22 H22C 0.9600

loop_
_geom_hbond_atom_site_label_D
_geom_hbond_atom_site_label_H
_geom_hbond_atom_site_label_A
_geom_hbond_site_symmetry_A
_geom_hbond_distance_DH
_geom_hbond_distance_HA
_geom_hbond_distance_DA
_geom_hbond_angle_DHA
N1 H1A N3 3_756 0.86 2.38 3.1918(18) 156.6
N1 H1B N6 3_756 0.86 2.35 3.2095(18) 174.6
N4 H4C N2 3_756 0.86 2.29 3.1474(19) 176.4
N4 H4B N5 3_656 0.86 2.24 3.0834(18) 166.2

loop_
_geom_torsion_atom_site_label_1
_geom_torsion_atom_site_label_2
_geom_torsion_atom_site_label_3
_geom_torsion_atom_site_label_4
_geom_torsion
C6 C1 C2 C3 -0.3(2)
C1 C2 C3 C4 0.9(3)
C2 C3 C4 C5 -0.8(3)
C3 C4 C5 C6 0.0(3)
C4 C5 C6 C1 0.7(3)
C4 C5 C6 C7 178.44(17)
C2 C1 C6 C5 -0.5(2)
C2 C1 C6 C7 -178.31(14)
C9 N3 C7 C8 -0.6(2)
C9 N3 C7 C6 176.50(12)
C5 C6 C7 N3 153.34(15)
C1 C6 C7 N3 -28.9(2)
C5 C6 C7 C8 -29.6(2)
C1 C6 C7 C8 148.13(15)
N3 C7 C8 C10 0.5(2)
C6 C7 C8 C10 -176.46(14)
C7 N3 C9 N1 -178.71(13)
C7 N3 C9 N2 0.8(2)
C10 N2 C9 N3 -0.9(2)
C10 N2 C9 N1 178.64(14)
C9 N2 C10 C8 0.7(2)
C9 N2 C10 C11 -178.21(16)
C7 C8 C10 N2 -0.6(2)
C7 C8 C10 C11 178.35(17)
C17 C12 C13 C14 1.1(3)
C12 C13 C14 C15 -0.8(3)
C13 C14 C15 C16 -0.6(3)
C14 C15 C16 C17 1.7(3)
C13 C12 C17 C16 0.0(3)
C13 C12 C17 C18 176.76(16)
C15 C16 C17 C12 -1.4(3)
C15 C16 C17 C18 -178.14(17)
C20 N6 C18 C19 -1.1(2)
C20 N6 C18 C17 -178.59(13)
C12 C17 C18 N6 45.1(2)
C16 C17 C18 N6 -138.24(16)
C12 C17 C18 C19 -132.43(17)
C16 C17 C18 C19 44.2(2)
N6 C18 C19 C21 -3.4(2)
C17 C18 C19 C21 174.05(15)
C21 N5 C20 N4 179.01(14)
C21 N5 C20 N6 -2.9(2)
C18 N6 C20 N4 -177.49(13)
C18 N6 C20 N5 4.5(2)
C20 N5 C21 C19 -2.0(2)
C20 N5 C21 C22 174.92(16)
C18 C19 C21 N5 5.0(3)
C18 C19 C21 C22 -171.76(18)

loop_
_cod_related_entry_id
_cod_related_entry_database
_cod_related_entry_code
1 ChemSpider 525013
